data_4312347
loop_
_publ_author_name
'Ryo Horikoshi'
'Chisato Nambu'
'Tomoyuki Mochida'

_publ_contact_author_address
;
Department of Chemistry, Faculty of Science, Toho University Miyama 2-2-1, 
Funabashi, Chiba, 274-8510, Japan 
;
_publ_contact_author_email ' mochida@chem.sci.toho-u.ac.jp '
_publ_contact_author_fax ' +81-47-472-4406 '
_publ_contact_author_name ' Dr. Tomoyuki Mochida '
_publ_contact_author_phone ' +81-47-472-4406 '
_publ_section_title
;
 Metal-Centered Ferrocene Clusters from 5-Ferrocenylpyrimidine and
 Ferrocenylpyrazine
;
_journal_name_full 'Inorganic Chemistry'
_journal_page_first 6868
_journal_page_last 6875
_journal_paper_doi 10.1021/ic034684y
_journal_volume 42
_journal_year 2003
_chemical_formula_moiety 'C38 H26 Cu F12 Fe2 N4 O4 '
_chemical_formula_sum 'C38 H26 Cu F12 Fe2 N4 O4'
_chemical_formula_weight 1005.87
_space_group_IT_number 15
_symmetry_cell_setting monoclinic
_symmetry_Int_Tables_number 15
_symmetry_space_group_name_Hall '-C 2yc'
_symmetry_space_group_name_H-M 'C 1 2/c 1'
_cell_angle_alpha 90
_cell_angle_beta 92.25(2)
_cell_angle_gamma 90
_cell_formula_units_Z 4
_cell_length_a 16.848(3)
_cell_length_b 13.078(5)
_cell_length_c 17.521(5)
_cell_measurement_reflns_used 25
_cell_measurement_temperature 296.2
_cell_measurement_theta_max 14.8
_cell_measurement_theta_min 13.6
_cell_volume 3858(2)
_computing_cell_refinement 'MSC/AFC Diffractometer Control'
_computing_data_collection 'MSC/AFC Diffractometer Control'
_computing_data_reduction 'teXsan Ver. 1.11'
_computing_publication_material 'teXsan Ver. 1.11'
_computing_structure_refinement 'teXsan Ver. 1.10'
_computing_structure_solution SIR92
_diffrn_measured_fraction_theta_full 0.9995
_diffrn_measured_fraction_theta_max 0.9995
_diffrn_measurement_device_type 'Rigaku AFC5S'
_diffrn_measurement_method \w-2\q
_diffrn_radiation_type 'Mo K\a'
_diffrn_radiation_wavelength 0.7107
_diffrn_reflns_av_R_equivalents 0.018
_diffrn_reflns_limit_h_max 21
_diffrn_reflns_limit_h_min 0
_diffrn_reflns_limit_k_max 16
_diffrn_reflns_limit_k_min 0
_diffrn_reflns_limit_l_max 22
_diffrn_reflns_limit_l_min -22
_diffrn_reflns_number 4777
_diffrn_reflns_theta_full 27.50
_diffrn_reflns_theta_max 27.50
_diffrn_standards_decay_% 0.34
_diffrn_standards_interval_count 250
_diffrn_standards_number 3
_exptl_absorpt_coefficient_mu 1.393
_exptl_absorpt_correction_T_max 0.999
_exptl_absorpt_correction_T_min 0.747
_exptl_absorpt_correction_type psi-scan
_exptl_absorpt_process_details '(North, Phillips & Mathews, 1968)'
_exptl_crystal_colour orange
_exptl_crystal_density_diffrn 1.732
_exptl_crystal_density_method 'not measured'
_exptl_crystal_description prismatic
_exptl_crystal_size_max 0.3
_exptl_crystal_size_mid 0.3
_exptl_crystal_size_min 0.2
_refine_diff_density_max 0.57
_refine_diff_density_min -0.34
_refine_ls_extinction_method none
_refine_ls_goodness_of_fit_ref 1.140
_refine_ls_hydrogen_treatment noref
_refine_ls_number_parameters 276
_refine_ls_number_reflns 2244
_refine_ls_R_factor_gt 0.0510
_refine_ls_shift/su_max 0.0001
_refine_ls_structure_factor_coef Fsqd
_refine_ls_weighting_details 'w = 1/[\s^2^(Fo^2^) + (0.10700(Max(Fo^2^,0) + 2Fc^2^)/3)^2^]'
_refine_ls_weighting_scheme calc
_refine_ls_wR_factor_ref 0.1537
_reflns_number_gt 2244
_reflns_number_total 4428
_reflns_threshold_expression F^2^>2.0\s(F^2^)
_cod_data_source_file ic034684ysi20030624_114254_7.cif
_cod_data_source_block compound_4c
_cod_original_cell_volume 3857(1)
_cod_original_formula_sum 'C38 H26 Cu F12 Fe2 N4 O4 '
_cod_database_code 4312347

loop_
_symmetry_equiv_pos_as_xyz
x,y,z
-x,y,1/2-z
-x,-y,-z
x,-y,1/2+z
1/2+x,1/2+y,z
1/2-x,1/2+y,1/2-z
1/2-x,1/2-y,-z
1/2+x,1/2-y,1/2+z

loop_
_atom_site_label
_atom_site_type_symbol
_atom_site_fract_x
_atom_site_fract_y
_atom_site_fract_z
_atom_site_U_iso_or_equiv
_atom_site_adp_type
_atom_site_occupancy
_atom_site_calc_flag
_atom_site_refinement_flags
_atom_site_disorder_assembly
_atom_site_disorder_group
Cu Cu 0.5000 0.17379(10) 0.2500 0.0457(3) Uani 1.00 d S . .
Fe Fe 0.59041(6) 0.28247(7) -0.10685(5) 0.0450(3) Uani 1.00 d . . .
F(1) F 0.3147(4) 0.0230(5) 0.4138(3) 0.115(2) Uani 1.00 d . . .
F(2) F 0.2564(3) -0.0663(5) 0.3278(3) 0.106(2) Uani 1.00 d . . .
F(3) F 0.3708(3) -0.1077(4) 0.3684(3) 0.103(2) Uani 1.00 d . . .
F(4) F 0.2158(3) 0.1692(5) 0.1219(3) 0.102(2) Uani 1.00 d . . .
F(5) F 0.2923(5) 0.0958(6) 0.0534(3) 0.144(3) Uani 1.00 d . . .
F(6) F 0.3069(3) 0.2523(5) 0.0773(4) 0.117(2) Uani 1.00 d . . .
O(1) O 0.4354(3) 0.0617(4) 0.3079(3) 0.063(2) Uani 1.00 d . . .
O(2) O 0.4133(3) 0.1745(4) 0.1701(3) 0.057(1) Uani 1.00 d . . .
N(1) N 0.5570(3) 0.2894(5) 0.1809(3) 0.051(2) Uani 1.00 d . . .
N(2) N 0.6391(4) 0.4357(5) 0.1739(4) 0.061(2) Uani 1.00 d . . .
C(1) C 0.6063(4) 0.3616(6) 0.2107(4) 0.054(2) Uani 1.00 d . . .
C(2) C 0.5422(4) 0.2936(6) 0.1054(4) 0.051(2) Uani 1.00 d . . .
C(3) C 0.5730(3) 0.3695(5) 0.0596(4) 0.043(2) Uani 1.00 d . . .
C(4) C 0.6224(4) 0.4392(5) 0.0985(4) 0.052(2) Uani 1.00 d . . .
C(5) C 0.5536(4) 0.3768(5) -0.0226(3) 0.045(2) Uani 1.00 d . . .
C(6) C 0.4868(4) 0.3306(6) -0.0621(4) 0.050(2) Uani 1.00 d . . .
C(7) C 0.4894(5) 0.3586(6) -0.1398(4) 0.060(2) Uani 1.00 d . . .
C(8) C 0.5554(5) 0.4210(6) -0.1485(4) 0.060(2) Uani 1.00 d . . .
C(9) C 0.5958(4) 0.4332(5) -0.0768(4) 0.056(2) Uani 1.00 d . . .
C(10) C 0.6690(7) 0.1786(8) -0.0629(6) 0.088(3) Uani 1.00 d . . .
C(11) C 0.6019(7) 0.1286(6) -0.0909(8) 0.102(4) Uani 1.00 d . . .
C(12) C 0.5938(7) 0.1538(9) -0.1695(7) 0.102(4) Uani 1.00 d . . .
C(13) C 0.6582(8) 0.2152(10) -0.1857(5) 0.099(4) Uani 1.00 d . . .
C(14) C 0.7021(5) 0.2299(8) -0.1207(7) 0.087(4) Uani 1.00 d . . .
C(15) C 0.3250(5) -0.0290(6) 0.3509(4) 0.064(2) Uani 1.00 d . . .
C(16) C 0.3642(4) 0.0404(5) 0.2917(4) 0.045(2) Uani 1.00 d . . .
C(17) C 0.3169(4) 0.0731(5) 0.2296(4) 0.049(2) Uani 1.00 d . . .
C(18) C 0.3461(4) 0.1357(5) 0.1737(4) 0.044(2) Uani 1.00 d . . .
C(19) C 0.2911(4) 0.1630(6) 0.1046(4) 0.055(2) Uani 1.00 d . . .
H(1) H 0.6191 0.3586 0.2639 0.0760 Uiso 1.00 calc . . .
H(2) H 0.5093 0.2430 0.0816 0.0760 Uiso 1.00 calc . . .
H(3) H 0.6452 0.4927 0.0694 0.0760 Uiso 1.00 calc . . .
H(4) H 0.4478 0.2885 -0.0398 0.0760 Uiso 1.00 calc . . .
H(5) H 0.4523 0.3380 -0.1790 0.0760 Uiso 1.00 calc . . .
H(6) H 0.5719 0.4500 -0.1949 0.0760 Uiso 1.00 calc . . .
H(7) H 0.6433 0.4719 -0.0665 0.0760 Uiso 1.00 calc . . .
H(8) H 0.6891 0.1769 -0.0113 0.0760 Uiso 1.00 calc . . .
H(9) H 0.5691 0.0864 -0.0616 0.0760 Uiso 1.00 calc . . .
H(10) H 0.5538 0.1288 -0.2040 0.0760 Uiso 1.00 calc . . .
H(11) H 0.6698 0.2427 -0.2343 0.0760 Uiso 1.00 calc . . .
H(12) H 0.7493 0.2697 -0.1151 0.0760 Uiso 1.00 calc . . .
H(13) H 0.2625 0.0523 0.2255 0.0760 Uiso 1.00 calc . . .

loop_
_atom_site_aniso_label
_atom_site_aniso_U_11
_atom_site_aniso_U_22
_atom_site_aniso_U_33
_atom_site_aniso_U_12
_atom_site_aniso_U_13
_atom_site_aniso_U_23
Cu 0.0376(6) 0.0576(7) 0.0420(6) 0.0000 0.0038(5) 0.0000
Fe 0.0538(6) 0.0456(6) 0.0358(5) 0.0012(5) 0.0035(4) -0.0036(4)
F(1) 0.184(6) 0.105(4) 0.060(3) -0.006(4) 0.049(4) -0.011(3)
F(2) 0.092(4) 0.131(5) 0.095(4) -0.043(4) -0.004(3) 0.042(4)
F(3) 0.113(4) 0.082(4) 0.114(4) 0.026(3) 0.013(3) 0.042(3)
F(4) 0.059(3) 0.133(5) 0.111(4) 0.003(3) -0.021(3) 0.020(4)
F(5) 0.201(7) 0.156(6) 0.069(3) 0.082(6) -0.057(4) -0.051(4)
F(6) 0.107(4) 0.109(4) 0.131(5) -0.031(4) -0.043(4) 0.058(4)
O(1) 0.055(3) 0.078(4) 0.056(3) 0.000(3) -0.007(2) 0.000(3)
O(2) 0.046(3) 0.077(3) 0.048(3) -0.016(2) 0.007(2) 0.005(2)
N(1) 0.050(3) 0.064(4) 0.039(3) 0.001(3) 0.003(2) -0.002(3)
N(2) 0.070(4) 0.056(4) 0.057(4) -0.003(3) -0.020(3) -0.014(3)
C(1) 0.058(4) 0.063(5) 0.039(4) 0.005(4) -0.007(3) -0.012(3)
C(2) 0.049(4) 0.068(5) 0.039(3) -0.012(3) 0.009(3) -0.012(3)
C(3) 0.038(3) 0.045(4) 0.046(4) -0.001(3) 0.008(3) -0.011(3)
C(4) 0.053(4) 0.051(4) 0.054(4) -0.005(3) 0.000(3) -0.006(3)
C(5) 0.050(4) 0.045(4) 0.040(3) 0.002(3) 0.009(3) -0.003(3)
C(6) 0.051(4) 0.058(4) 0.042(3) 0.001(3) 0.003(3) -0.005(3)
C(7) 0.068(5) 0.066(5) 0.045(4) 0.017(4) -0.003(3) 0.003(4)
C(8) 0.080(5) 0.056(4) 0.045(4) 0.007(4) 0.007(4) 0.004(3)
C(9) 0.068(5) 0.052(4) 0.048(4) -0.007(4) 0.016(3) 0.002(3)
C(10) 0.110(8) 0.077(6) 0.073(6) 0.028(6) -0.029(6) -0.002(5)
C(11) 0.127(10) 0.037(5) 0.14(1) 0.010(6) 0.053(8) 0.003(6)
C(12) 0.096(8) 0.092(8) 0.116(9) 0.038(6) -0.034(7) -0.071(7)
C(13) 0.133(10) 0.125(10) 0.041(4) 0.052(8) 0.019(6) -0.006(5)
C(14) 0.059(5) 0.086(7) 0.117(9) 0.015(5) 0.011(6) -0.010(7)
C(15) 0.085(6) 0.061(5) 0.048(4) 0.007(5) 0.004(4) 0.003(4)
C(16) 0.048(4) 0.046(4) 0.043(4) 0.006(3) 0.007(3) -0.006(3)
C(17) 0.040(3) 0.053(4) 0.053(4) -0.007(3) 0.004(3) -0.001(3)
C(18) 0.044(4) 0.044(4) 0.044(4) -0.002(3) 0.004(3) -0.007(3)
C(19) 0.055(4) 0.053(5) 0.057(4) -0.013(4) -0.005(3) 0.001(4)

loop_
_atom_type_symbol
_atom_type_description
_atom_type_scat_dispersion_real
_atom_type_scat_dispersion_imag
_atom_type_scat_source
C C 0.003 0.002
;International Tables for Crystallography
(1992, Vol. C, Tables 4.2.6.8 and 6.1.1.1)
;
H H 0.000 0.000
;International Tables for Crystallography
(1992, Vol. C, Table 6.1.1.2)
;
N N 0.006 0.003
;International Tables for Crystallography
(1992, Vol. C, Tables 4.2.6.8 and 6.1.1.1)
;
O O 0.011 0.006
;International Tables for Crystallography
(1992, Vol. C, Tables 4.2.6.8 and 6.1.1.1)
;
Cu Cu 0.320 1.265
;International Tables for Crystallography
(1992, Vol. C, Tables 4.2.6.8 and 6.1.1.1)
;
Fe Fe 0.346 0.844
;International Tables for Crystallography
(1992, Vol. C, Tables 4.2.6.8 and 6.1.1.1)
;
F F 0.017 0.010
;International Tables for Crystallography
(1992, Vol. C, Tables 4.2.6.8 and 6.1.1.1)
;

loop_
_geom_angle_atom_site_label_1
_geom_angle_atom_site_label_2
_geom_angle_atom_site_label_3
_geom_angle
_geom_angle_site_symmetry_1
_geom_angle_site_symmetry_2
_geom_angle_site_symmetry_3
_geom_angle_publ_flag
O(1) Cu O(1) 92.0(3) . 2_655 0_555 yes
O(1) Cu O(2) 87.9(2) . . 0_555 yes
O(1) Cu O(2) 92.5(2) . 2_655 0_555 yes
O(1) Cu N(1) 174.0(2) . . 0_555 yes
O(1) Cu N(1) 88.2(2) . 2_655 0_555 yes
O(1) Cu O(2) 92.5(2) 2_655 . 0_555 yes
O(1) Cu O(2) 87.9(2) 2_655 2_655 0_555 yes
O(1) Cu N(1) 88.2(2) 2_655 . 0_555 yes
O(1) Cu N(1) 174.0(2) 2_655 2_655 0_555 yes
O(2) Cu O(2) 179.4(3) . 2_655 0_555 yes
O(2) Cu N(1) 86.2(2) . . 0_555 yes
O(2) Cu N(1) 93.4(2) . 2_655 0_555 yes
O(2) Cu N(1) 93.4(2) 2_655 . 0_555 yes
O(2) Cu N(1) 86.2(2) 2_655 2_655 0_555 yes
N(1) Cu N(1) 92.3(3) . 2_655 0_555 yes
C(5) Fe C(6) 41.1(2) . . 0_555 yes
C(5) Fe C(7) 68.6(3) . . 0_555 yes
C(5) Fe C(8) 68.2(3) . . 0_555 yes
C(5) Fe C(9) 40.6(2) . . 0_555 yes
C(5) Fe C(10) 110.1(4) . . 0_555 yes
C(5) Fe C(11) 121.8(4) . . 0_555 yes
C(5) Fe C(12) 156.5(5) . . 0_555 yes
C(5) Fe C(13) 162.1(5) . . 0_555 yes
C(5) Fe C(14) 127.0(4) . . 0_555 yes
C(6) Fe C(7) 40.6(3) . . 0_555 yes
C(6) Fe C(8) 67.8(3) . . 0_555 yes
C(6) Fe C(9) 68.5(3) . . 0_555 yes
C(6) Fe C(10) 128.1(4) . . 0_555 yes
C(6) Fe C(11) 109.2(4) . . 0_555 yes
C(6) Fe C(12) 120.7(4) . . 0_555 yes
C(6) Fe C(13) 155.3(4) . . 0_555 yes
C(6) Fe C(14) 164.3(4) . . 0_555 yes
C(7) Fe C(8) 40.1(3) . . 0_555 yes
C(7) Fe C(9) 68.3(3) . . 0_555 yes
C(7) Fe C(10) 164.1(4) . . 0_555 yes
C(7) Fe C(11) 126.5(5) . . 0_555 yes
C(7) Fe C(12) 107.2(4) . . 0_555 yes
C(7) Fe C(13) 120.4(4) . . 0_555 yes
C(7) Fe C(14) 154.4(4) . . 0_555 yes
C(8) Fe C(9) 40.6(3) . . 0_555 yes
C(8) Fe C(10) 155.5(4) . . 0_555 yes
C(8) Fe C(11) 162.5(5) . . 0_555 yes
C(8) Fe C(12) 124.3(4) . . 0_555 yes
C(8) Fe C(13) 107.8(4) . . 0_555 yes
C(8) Fe C(14) 121.1(4) . . 0_555 yes
C(9) Fe C(10) 121.8(4) . . 0_555 yes
C(9) Fe C(11) 156.1(5) . . 0_555 yes
C(9) Fe C(12) 161.2(5) . . 0_555 yes
C(9) Fe C(13) 125.0(4) . . 0_555 yes
C(9) Fe C(14) 109.0(4) . . 0_555 yes
C(10) Fe C(11) 39.6(4) . . 0_555 yes
C(10) Fe C(12) 67.3(4) . . 0_555 yes
C(10) Fe C(13) 65.9(4) . . 0_555 yes
C(10) Fe C(14) 39.0(4) . . 0_555 yes
C(11) Fe C(12) 41.0(4) . . 0_555 yes
C(11) Fe C(13) 67.2(4) . . 0_555 yes
C(11) Fe C(14) 66.3(4) . . 0_555 yes
C(12) Fe C(13) 40.2(5) . . 0_555 yes
C(12) Fe C(14) 66.7(4) . . 0_555 yes
C(13) Fe C(14) 38.9(4) . . 0_555 yes
Cu O(1) C(16) 123.6(5) . . 0_555 yes
Cu O(2) C(18) 127.5(4) . . 0_555 yes
Cu N(1) C(1) 123.1(4) . . 0_555 yes
Cu N(1) C(2) 120.5(5) . . 0_555 yes
C(1) N(1) C(2) 116.3(6) . . 0_555 yes
C(1) N(2) C(4) 116.0(6) . . 0_555 yes
N(1) C(1) N(2) 126.6(6) . . 0_555 yes
N(1) C(2) C(3) 122.7(6) . . 0_555 yes
C(2) C(3) C(4) 114.4(6) . . 0_555 yes
C(2) C(3) C(5) 122.6(6) . . 0_555 yes
C(4) C(3) C(5) 122.9(6) . . 0_555 yes
N(2) C(4) C(3) 123.9(7) . . 0_555 yes
Fe C(5) C(3) 127.5(5) . . 0_555 yes
Fe C(5) C(6) 69.6(4) . . 0_555 yes
Fe C(5) C(9) 69.8(4) . . 0_555 yes
C(3) C(5) C(6) 126.0(6) . . 0_555 yes
C(3) C(5) C(9) 126.4(6) . . 0_555 yes
C(6) C(5) C(9) 107.6(6) . . 0_555 yes
Fe C(6) C(5) 69.4(4) . . 0_555 yes
Fe C(6) C(7) 69.5(4) . . 0_555 yes
C(5) C(6) C(7) 107.6(6) . . 0_555 yes
Fe C(7) C(6) 70.0(4) . . 0_555 yes
Fe C(7) C(8) 69.8(4) . . 0_555 yes
C(6) C(7) C(8) 108.2(7) . . 0_555 yes
Fe C(8) C(7) 70.1(4) . . 0_555 yes
Fe C(8) C(9) 70.0(4) . . 0_555 yes
C(7) C(8) C(9) 109.1(6) . . 0_555 yes
Fe C(9) C(5) 69.6(4) . . 0_555 yes
Fe C(9) C(8) 69.3(4) . . 0_555 yes
C(5) C(9) C(8) 107.4(6) . . 0_555 yes
Fe C(10) C(11) 70.6(6) . . 0_555 yes
Fe C(10) C(14) 70.5(5) . . 0_555 yes
C(11) C(10) C(14) 109.0(9) . . 0_555 yes
Fe C(11) C(10) 69.7(5) . . 0_555 yes
Fe C(11) C(12) 68.5(5) . . 0_555 yes
C(10) C(11) C(12) 106.3(10) . . 0_555 yes
Fe C(12) C(11) 70.6(5) . . 0_555 yes
Fe C(12) C(13) 70.5(6) . . 0_555 yes
C(11) C(12) C(13) 106.7(9) . . 0_555 yes
Fe C(13) C(12) 69.3(5) . . 0_555 yes
Fe C(13) C(14) 70.6(5) . . 0_555 yes
C(12) C(13) C(14) 108.5(9) . . 0_555 yes
Fe C(14) C(10) 70.5(6) . . 0_555 yes
Fe C(14) C(13) 70.6(5) . . 0_555 yes
C(10) C(14) C(13) 109.4(10) . . 0_555 yes
F(1) C(15) F(2) 108.0(7) . . 0_555 yes
F(1) C(15) F(3) 107.9(7) . . 0_555 yes
F(1) C(15) C(16) 109.5(7) . . 0_555 yes
F(2) C(15) F(3) 106.5(7) . . 0_555 yes
F(2) C(15) C(16) 114.0(7) . . 0_555 yes
F(3) C(15) C(16) 110.7(6) . . 0_555 yes
O(1) C(16) C(15) 114.1(7) . . 0_555 yes
O(1) C(16) C(17) 128.5(6) . . 0_555 yes
C(15) C(16) C(17) 117.4(6) . . 0_555 yes
C(16) C(17) C(18) 121.8(6) . . 0_555 yes
O(2) C(18) C(17) 128.9(6) . . 0_555 yes
O(2) C(18) C(19) 112.7(6) . . 0_555 yes
C(17) C(18) C(19) 118.4(6) . . 0_555 yes
F(4) C(19) F(5) 104.4(7) . . 0_555 yes
F(4) C(19) F(6) 104.0(7) . . 0_555 yes
F(4) C(19) C(18) 112.9(6) . . 0_555 yes
F(5) C(19) F(6) 111.0(8) . . 0_555 yes
F(5) C(19) C(18) 112.0(7) . . 0_555 yes
F(6) C(19) C(18) 112.0(6) . . 0_555 yes

loop_
_geom_bond_atom_site_label_1
_geom_bond_atom_site_label_2
_geom_bond_distance
_geom_bond_site_symmetry_1
_geom_bond_site_symmetry_2
_geom_bond_publ_flag
Cu O(1) 2.109(5) . . yes
Cu O(1) 2.109(5) . 2_655 yes
Cu O(2) 1.983(5) . . yes
Cu O(2) 1.983(5) . 2_655 yes
Cu N(1) 2.184(6) . . yes
Cu N(1) 2.184(6) . 2_655 yes
Fe C(5) 2.039(6) . . yes
Fe C(6) 2.042(7) . . yes
Fe C(7) 2.035(7) . . yes
Fe C(8) 2.031(8) . . yes
Fe C(9) 2.041(7) . . yes
Fe C(10) 2.028(9) . . yes
Fe C(11) 2.039(9) . . yes
Fe C(12) 2.012(8) . . yes
Fe C(13) 2.027(8) . . yes
Fe C(14) 2.028(8) . . yes
F(1) C(15) 1.311(9) . . yes
F(2) C(15) 1.305(10) . . yes
F(3) C(15) 1.315(9) . . yes
F(4) C(19) 1.320(9) . . yes
F(5) C(19) 1.257(9) . . yes
F(6) C(19) 1.294(9) . . yes
O(1) C(16) 1.253(8) . . yes
O(2) C(18) 1.245(7) . . yes
N(1) C(1) 1.349(9) . . yes
N(1) C(2) 1.337(8) . . yes
N(2) C(1) 1.300(9) . . yes
N(2) C(4) 1.340(9) . . yes
C(2) C(3) 1.391(9) . . yes
C(3) C(4) 1.394(9) . . yes
C(3) C(5) 1.467(9) . . yes
C(5) C(6) 1.431(9) . . yes
C(5) C(9) 1.416(9) . . yes
C(6) C(7) 1.413(9) . . yes
C(7) C(8) 1.39(1) . . yes
C(8) C(9) 1.41(1) . . yes
C(10) C(11) 1.38(1) . . yes
C(10) C(14) 1.35(1) . . yes
C(11) C(12) 1.42(2) . . yes
C(12) C(13) 1.39(2) . . yes
C(13) C(14) 1.35(1) . . yes
C(15) C(16) 1.546(10) . . yes
C(16) C(17) 1.391(9) . . yes
C(17) C(18) 1.381(9) . . yes
C(18) C(19) 1.537(9) . . yes

loop_
_geom_contact_atom_site_label_1
_geom_contact_atom_site_label_2
_geom_contact_distance
_geom_contact_site_symmetry_1
_geom_contact_site_symmetry_2
_geom_contact_publ_flag
F(1) F(5) 2.936(8) . 4_555 ?
F(2) F(6) 3.110(9) . 6_545 ?
F(2) N(2) 3.280(8) . 5_445 ?
F(2) C(1) 3.329(9) . 5_445 ?
F(2) C(13) 3.51(1) . 3_655 ?
F(2) F(4) 3.596(9) . 6_545 ?
F(3) F(4) 3.268(9) . 6_545 ?
F(3) C(13) 3.51(1) . 3_655 ?
F(3) F(5) 3.553(9) . 4_555 ?
F(4) C(4) 3.412(9) . 5_445 ?
F(4) N(2) 3.452(9) . 5_445 ?
F(4) C(7) 3.502(9) . 7_555 ?
F(4) C(6) 3.530(9) . 7_555 ?
F(5) F(6) 3.418(8) . 7_555 ?
F(5) C(11) 3.48(1) . 3_655 ?
F(6) F(6) 3.26(1) . 7_555 ?
N(2) C(7) 3.490(10) . 3_665 ?
N(2) C(14) 3.59(1) . 7_655 ?
N(2) C(17) 3.595(9) . 5_555 ?
C(4) C(7) 3.34(1) . 3_665 ?
C(4) C(6) 3.57(1) . 3_665 ?
C(12) C(16) 3.41(1) . 3_655 ?
C(12) C(17) 3.51(1) . 3_655 ?

loop_
_geom_torsion_atom_site_label_1
_geom_torsion_atom_site_label_2
_geom_torsion_atom_site_label_3
_geom_torsion_atom_site_label_4
_geom_torsion
_geom_torsion_site_symmetry_1
_geom_torsion_site_symmetry_2
_geom_torsion_site_symmetry_3
_geom_torsion_site_symmetry_4
_geom_torsion_publ_flag
Cu O(1) C(16) C(15) -169.1(4) 0_555 12_1 5_555 55_5 yes
Cu O(1) C(16) C(17) 9.0(10) 0_555 12_1 5_555 55_5 yes
Cu O(1) C(16) C(15) -169.1(4) 0_555 12_1 5_555 55_5 yes
Cu O(1) C(16) C(17) 9.0(10) 0_555 12_1 5_555 55_5 yes
Cu O(2) C(18) C(17) -7(1) 0_555 12_1 5_555 55_5 yes
Cu O(2) C(18) C(19) 172.9(4) 0_555 12_1 5_555 55_5 yes
Cu O(2) C(18) C(17) -7(1) 0_555 12_1 5_555 55_5 yes
Cu O(2) C(18) C(19) 172.9(4) 0_555 12_1 5_555 55_5 yes
Cu N(1) C(1) N(2) -176.2(6) 0_555 12_1 5_555 55_5 yes
Cu N(1) C(2) C(3) 175.9(5) 0_555 12_1 5_555 55_5 yes
Cu N(1) C(1) N(2) -176.2(6) 0_555 12_1 5_555 55_5 yes
Cu N(1) C(2) C(3) 175.9(5) 0_555 12_1 5_555 55_5 yes
Fe C(5) C(3) C(2) -71.7(8) 0_555 12_1 5_555 55_5 yes
Fe C(5) C(3) C(4) 109.9(7) 0_555 12_1 5_555 55_5 yes
Fe C(5) C(6) C(7) -59.2(5) 0_555 12_1 5_555 55_5 yes
Fe C(5) C(9) C(8) 59.2(5) 0_555 12_1 5_555 55_5 yes
Fe C(6) C(5) C(3) -122.1(6) 0_555 12_1 5_555 55_5 yes
Fe C(6) C(5) C(9) 59.6(5) 0_555 12_1 5_555 55_5 yes
Fe C(6) C(7) C(8) -59.6(5) 0_555 12_1 5_555 55_5 yes
Fe C(7) C(6) C(5) 59.1(5) 0_555 12_1 5_555 55_5 yes
Fe C(7) C(8) C(9) -59.4(5) 0_555 12_1 5_555 55_5 yes
Fe C(8) C(7) C(6) 59.7(5) 0_555 12_1 5_555 55_5 yes
Fe C(8) C(9) C(5) -59.4(5) 0_555 12_1 5_555 55_5 yes
Fe C(9) C(5) C(3) 122.2(6) 0_555 12_1 5_555 55_5 yes
Fe C(9) C(5) C(6) -59.5(5) 0_555 12_1 5_555 55_5 yes
Fe C(9) C(8) C(7) 59.4(5) 0_555 12_1 5_555 55_5 yes
Fe C(10) C(11) C(12) 58.9(7) 0_555 12_1 5_555 55_5 yes
Fe C(10) C(14) C(13) -60.1(7) 0_555 12_1 5_555 55_5 yes
Fe C(11) C(10) C(14) -60.3(7) 0_555 12_1 5_555 55_5 yes
Fe C(11) C(12) C(13) 61.6(7) 0_555 12_1 5_555 55_5 yes
Fe C(12) C(11) C(10) -59.8(7) 0_555 12_1 5_555 55_5 yes
Fe C(12) C(13) C(14) 59.9(7) 0_555 12_1 5_555 55_5 yes
Fe C(13) C(12) C(11) -61.7(6) 0_555 12_1 5_555 55_5 yes
Fe C(13) C(14) C(10) 60.1(7) 0_555 12_1 5_555 55_5 yes
Fe C(14) C(10) C(11) 60.4(7) 0_555 12_1 5_555 55_5 yes
Fe C(14) C(13) C(12) -59.1(7) 0_555 12_1 5_555 55_5 yes
F(1) C(15) C(16) O(1) 70.7(9) 0_555 12_1 5_555 55_5 yes
F(1) C(15) C(16) C(17) -107.6(8) 0_555 12_1 5_555 55_5 yes
F(2) C(15) C(16) O(1) -168.1(7) 0_555 12_1 5_555 55_5 yes
F(2) C(15) C(16) C(17) 13.6(10) 0_555 12_1 5_555 55_5 yes
F(3) C(15) C(16) O(1) -48.1(9) 0_555 12_1 5_555 55_5 yes
F(3) C(15) C(16) C(17) 133.6(7) 0_555 12_1 5_555 55_5 yes
F(4) C(19) C(18) O(2) -148.1(6) 0_555 12_1 5_555 55_5 yes
F(4) C(19) C(18) C(17) 32.4(9) 0_555 12_1 5_555 55_5 yes
F(5) C(19) C(18) O(2) 94.4(8) 0_555 12_1 5_555 55_5 yes
F(5) C(19) C(18) C(17) -85.0(9) 0_555 12_1 5_555 55_5 yes
F(6) C(19) C(18) O(2) -31.1(9) 0_555 12_1 5_555 55_5 yes
F(6) C(19) C(18) C(17) 149.5(7) 0_555 12_1 5_555 55_5 yes
O(1) Cu O(1) C(16) -105.7(6) 0_555 12_1 5_555 55_5 yes
O(1) Cu O(2) C(18) 12.9(6) 0_555 12_1 5_555 55_5 yes
O(1) Cu O(2) C(18) 104.7(6) 0_555 12_1 5_555 55_5 yes
O(1) Cu N(1) C(1) 152(1) 0_555 12_1 5_555 55_5 yes
O(1) Cu N(1) C(2) -25(2) 0_555 12_1 5_555 55_5 yes
O(1) Cu N(1) C(1) -116.1(6) 0_555 12_1 5_555 55_5 yes
O(1) Cu N(1) C(2) 66.0(5) 0_555 12_1 5_555 55_5 yes
O(1) C(16) C(17) C(18) 1(1) 0_555 12_1 5_555 55_5 yes
O(2) Cu O(1) C(16) -13.3(5) 0_555 12_1 5_555 55_5 yes
O(2) Cu O(1) C(16) 166.3(5) 0_555 12_1 5_555 55_5 yes
O(2) Cu O(2) C(18) -121.2(6) 0_555 12_1 5_555 55_5 yes
O(2) Cu N(1) C(1) 151.2(6) 0_555 12_1 5_555 55_5 yes
O(2) Cu N(1) C(2) -26.7(5) 0_555 12_1 5_555 55_5 yes
O(2) Cu N(1) C(1) -28.4(6) 0_555 12_1 5_555 55_5 yes
O(2) Cu N(1) C(2) 153.7(5) 0_555 12_1 5_555 55_5 yes
O(2) C(18) C(17) C(16) -2(1) 0_555 12_1 5_555 55_5 yes
N(1) Cu O(1) C(16) -14(2) 0_555 12_1 5_555 55_5 yes
N(1) Cu O(1) C(16) 80.3(5) 0_555 12_1 5_555 55_5 yes
N(1) Cu O(2) C(18) -167.3(6) 0_555 12_1 5_555 55_5 yes
N(1) Cu O(2) C(18) -75.2(6) 0_555 12_1 5_555 55_5 yes
N(1) Cu N(1) C(1) 57.9(5) 0_555 12_1 5_555 55_5 yes
N(1) Cu N(1) C(2) -120.0(6) 0_555 12_1 5_555 55_5 yes
N(1) C(1) N(2) C(4) 0(1) 0_555 12_1 5_555 55_5 yes
N(1) C(2) C(3) C(4) 1.6(10) 0_555 12_1 5_555 55_5 yes
N(1) C(2) C(3) C(5) -176.9(6) 0_555 12_1 5_555 55_5 yes
N(2) C(1) N(1) C(2) 1(1) 0_555 12_1 5_555 55_5 yes
N(2) C(4) C(3) C(2) -0.5(10) 0_555 12_1 5_555 55_5 yes
N(2) C(4) C(3) C(5) 178.0(6) 0_555 12_1 5_555 55_5 yes
C(1) N(1) C(2) C(3) -2.1(10) 0_555 12_1 5_555 55_5 yes
C(1) N(2) C(4) C(3) 0(1) 0_555 12_1 5_555 55_5 yes
C(2) C(3) C(5) C(6) 19(1) 0_555 12_1 5_555 55_5 yes
C(2) C(3) C(5) C(9) -163.0(7) 0_555 12_1 5_555 55_5 yes
C(3) C(5) Fe C(6) 120.3(7) 0_555 12_1 5_555 55_5 yes
C(3) C(5) Fe C(7) 157.9(7) 0_555 12_1 5_555 55_5 yes
C(3) C(5) Fe C(8) -158.9(7) 0_555 12_1 5_555 55_5 yes
C(3) C(5) Fe C(9) -120.9(8) 0_555 12_1 5_555 55_5 yes
C(3) C(5) Fe C(10) -5.1(7) 0_555 12_1 5_555 55_5 yes
C(3) C(5) Fe C(11) 37.3(8) 0_555 12_1 5_555 55_5 yes
C(3) C(5) Fe C(12) 73(1) 0_555 12_1 5_555 55_5 yes
C(3) C(5) Fe C(13) -78(1) 0_555 12_1 5_555 55_5 yes
C(3) C(5) Fe C(14) -45.5(8) 0_555 12_1 5_555 55_5 yes
C(3) C(5) C(6) C(7) 178.7(6) 0_555 12_1 5_555 55_5 yes
C(3) C(5) C(9) C(8) -178.5(6) 0_555 12_1 5_555 55_5 yes
C(4) C(3) C(5) C(6) -159.3(7) 0_555 12_1 5_555 55_5 yes
C(4) C(3) C(5) C(9) 18(1) 0_555 12_1 5_555 55_5 yes
C(5) Fe C(6) C(7) 119.1(6) 0_555 12_1 5_555 55_5 yes
C(5) Fe C(7) C(6) -38.1(4) 0_555 12_1 5_555 55_5 yes
C(5) Fe C(7) C(8) 81.2(5) 0_555 12_1 5_555 55_5 yes
C(5) Fe C(8) C(7) -82.2(4) 0_555 12_1 5_555 55_5 yes
C(5) Fe C(8) C(9) 37.9(4) 0_555 12_1 5_555 55_5 yes
C(5) Fe C(9) C(8) -118.8(6) 0_555 12_1 5_555 55_5 yes
C(5) Fe C(10) C(11) 116.0(6) 0_555 12_1 5_555 55_5 yes
C(5) Fe C(10) C(14) -124.6(6) 0_555 12_1 5_555 55_5 yes
C(5) Fe C(11) C(10) -83.4(7) 0_555 12_1 5_555 55_5 yes
C(5) Fe C(11) C(12) 158.7(6) 0_555 12_1 5_555 55_5 yes
C(5) Fe C(12) C(11) -50(1) 0_555 12_1 5_555 55_5 yes
C(5) Fe C(12) C(13) -167.3(7) 0_555 12_1 5_555 55_5 yes
C(5) Fe C(13) C(12) 163.5(10) 0_555 12_1 5_555 55_5 yes
C(5) Fe C(13) C(14) 44(1) 0_555 12_1 5_555 55_5 yes
C(5) Fe C(14) C(10) 75.6(7) 0_555 12_1 5_555 55_5 yes
C(5) Fe C(14) C(13) -164.5(7) 0_555 12_1 5_555 55_5 yes
C(5) C(6) Fe C(7) -119.1(6) 0_555 12_1 5_555 55_5 yes
C(5) C(6) Fe C(8) -81.8(4) 0_555 12_1 5_555 55_5 yes
C(5) C(6) Fe C(9) -37.8(4) 0_555 12_1 5_555 55_5 yes
C(5) C(6) Fe C(10) 76.4(6) 0_555 12_1 5_555 55_5 yes
C(5) C(6) Fe C(11) 116.7(6) 0_555 12_1 5_555 55_5 yes
C(5) C(6) Fe C(12) 160.4(5) 0_555 12_1 5_555 55_5 yes
C(5) C(6) Fe C(13) -166.2(9) 0_555 12_1 5_555 55_5 yes
C(5) C(6) Fe C(14) 46(1) 0_555 12_1 5_555 55_5 yes
C(5) C(6) C(7) C(8) -0.5(8) 0_555 12_1 5_555 55_5 yes
C(5) C(9) Fe C(6) 38.2(4) 0_555 12_1 5_555 55_5 yes
C(5) C(9) Fe C(7) 82.0(4) 0_555 12_1 5_555 55_5 yes
C(5) C(9) Fe C(8) 118.8(6) 0_555 12_1 5_555 55_5 yes
C(5) C(9) Fe C(10) -84.1(6) 0_555 12_1 5_555 55_5 yes
C(5) C(9) Fe C(11) -50(1) 0_555 12_1 5_555 55_5 yes
C(5) C(9) Fe C(12) 161(1) 0_555 12_1 5_555 55_5 yes
C(5) C(9) Fe C(13) -165.4(5) 0_555 12_1 5_555 55_5 yes
C(5) C(9) Fe C(14) -125.2(5) 0_555 12_1 5_555 55_5 yes
C(5) C(9) C(8) C(7) 0.0(8) 0_555 12_1 5_555 55_5 yes
C(6) Fe C(5) C(9) -118.8(6) 0_555 12_1 5_555 55_5 yes
C(6) Fe C(7) C(8) 119.2(6) 0_555 12_1 5_555 55_5 yes
C(6) Fe C(8) C(7) -37.8(4) 0_555 12_1 5_555 55_5 yes
C(6) Fe C(8) C(9) 82.4(4) 0_555 12_1 5_555 55_5 yes
C(6) Fe C(9) C(8) -80.6(5) 0_555 12_1 5_555 55_5 yes
C(6) Fe C(10) C(11) 73.2(7) 0_555 12_1 5_555 55_5 yes
C(6) Fe C(10) C(14) -167.4(6) 0_555 12_1 5_555 55_5 yes
C(6) Fe C(11) C(10) -127.0(6) 0_555 12_1 5_555 55_5 yes
C(6) Fe C(11) C(12) 115.1(7) 0_555 12_1 5_555 55_5 yes
C(6) Fe C(12) C(11) -84.2(7) 0_555 12_1 5_555 55_5 yes
C(6) Fe C(12) C(13) 159.1(6) 0_555 12_1 5_555 55_5 yes
C(6) Fe C(13) C(12) -47(1) 0_555 12_1 5_555 55_5 yes
C(6) Fe C(13) C(14) -166.7(8) 0_555 12_1 5_555 55_5 yes
C(6) Fe C(14) C(10) 39(1) 0_555 12_1 5_555 55_5 yes
C(6) Fe C(14) C(13) 159(1) 0_555 12_1 5_555 55_5 yes
C(6) C(5) Fe C(7) 37.6(4) 0_555 12_1 5_555 55_5 yes
C(6) C(5) Fe C(8) 80.8(4) 0_555 12_1 5_555 55_5 yes
C(6) C(5) Fe C(9) 118.8(6) 0_555 12_1 5_555 55_5 yes
C(6) C(5) Fe C(10) -125.4(5) 0_555 12_1 5_555 55_5 yes
C(6) C(5) Fe C(11) -83.0(6) 0_555 12_1 5_555 55_5 yes
C(6) C(5) Fe C(12) -46.3(10) 0_555 12_1 5_555 55_5 yes
C(6) C(5) Fe C(13) 161(1) 0_555 12_1 5_555 55_5 yes
C(6) C(5) Fe C(14) -165.9(5) 0_555 12_1 5_555 55_5 yes
C(6) C(5) C(9) C(8) -0.3(8) 0_555 12_1 5_555 55_5 yes
C(6) C(7) Fe C(8) -119.2(6) 0_555 12_1 5_555 55_5 yes
C(6) C(7) Fe C(9) -81.9(5) 0_555 12_1 5_555 55_5 yes
C(6) C(7) Fe C(10) 50(1) 0_555 12_1 5_555 55_5 yes
C(6) C(7) Fe C(11) 76.4(6) 0_555 12_1 5_555 55_5 yes
C(6) C(7) Fe C(12) 117.4(6) 0_555 12_1 5_555 55_5 yes
C(6) C(7) Fe C(13) 159.2(6) 0_555 12_1 5_555 55_5 yes
C(6) C(7) Fe C(14) -170.7(8) 0_555 12_1 5_555 55_5 yes
C(6) C(7) C(8) C(9) 0.3(9) 0_555 12_1 5_555 55_5 yes
C(7) Fe C(5) C(9) -81.2(5) 0_555 12_1 5_555 55_5 yes
C(7) Fe C(8) C(9) 120.1(6) 0_555 12_1 5_555 55_5 yes
C(7) Fe C(9) C(8) -36.8(4) 0_555 12_1 5_555 55_5 yes
C(7) Fe C(10) C(11) 33(1) 0_555 12_1 5_555 55_5 yes
C(7) Fe C(10) C(14) 153(1) 0_555 12_1 5_555 55_5 yes
C(7) Fe C(11) C(10) -169.0(6) 0_555 12_1 5_555 55_5 yes
C(7) Fe C(11) C(12) 73.1(8) 0_555 12_1 5_555 55_5 yes
C(7) Fe C(12) C(11) -126.4(7) 0_555 12_1 5_555 55_5 yes
C(7) Fe C(12) C(13) 117.0(6) 0_555 12_1 5_555 55_5 yes
C(7) Fe C(13) C(12) -80.7(8) 0_555 12_1 5_555 55_5 yes
C(7) Fe C(13) C(14) 159.8(6) 0_555 12_1 5_555 55_5 yes
C(7) Fe C(14) C(10) -163.4(8) 0_555 12_1 5_555 55_5 yes
C(7) Fe C(14) C(13) -43(1) 0_555 12_1 5_555 55_5 yes
C(7) C(6) Fe C(8) 37.3(5) 0_555 12_1 5_555 55_5 yes
C(7) C(6) Fe C(9) 81.3(5) 0_555 12_1 5_555 55_5 yes
C(7) C(6) Fe C(10) -164.5(6) 0_555 12_1 5_555 55_5 yes
C(7) C(6) Fe C(11) -124.2(6) 0_555 12_1 5_555 55_5 yes
C(7) C(6) Fe C(12) -80.5(7) 0_555 12_1 5_555 55_5 yes
C(7) C(6) Fe C(13) -47(1) 0_555 12_1 5_555 55_5 yes
C(7) C(6) Fe C(14) 165(1) 0_555 12_1 5_555 55_5 yes
C(7) C(6) C(5) C(9) 0.5(8) 0_555 12_1 5_555 55_5 yes
C(7) C(8) Fe C(9) -120.1(6) 0_555 12_1 5_555 55_5 yes
C(7) C(8) Fe C(10) -173.0(8) 0_555 12_1 5_555 55_5 yes
C(7) C(8) Fe C(11) 45(1) 0_555 12_1 5_555 55_5 yes
C(7) C(8) Fe C(12) 75.2(7) 0_555 12_1 5_555 55_5 yes
C(7) C(8) Fe C(13) 116.3(6) 0_555 12_1 5_555 55_5 yes
C(7) C(8) Fe C(14) 156.7(5) 0_555 12_1 5_555 55_5 yes
C(8) Fe C(5) C(9) -37.9(5) 0_555 12_1 5_555 55_5 yes
C(8) Fe C(10) C(11) -162.7(8) 0_555 12_1 5_555 55_5 yes
C(8) Fe C(10) C(14) -43(1) 0_555 12_1 5_555 55_5 yes
C(8) Fe C(11) C(10) 155(1) 0_555 12_1 5_555 55_5 yes
C(8) Fe C(11) C(12) 37(1) 0_555 12_1 5_555 55_5 yes
C(8) Fe C(12) C(11) -167.0(6) 0_555 12_1 5_555 55_5 yes
C(8) Fe C(12) C(13) 76.3(7) 0_555 12_1 5_555 55_5 yes
C(8) Fe C(13) C(12) -122.6(7) 0_555 12_1 5_555 55_5 yes
C(8) Fe C(13) C(14) 117.9(7) 0_555 12_1 5_555 55_5 yes
C(8) Fe C(14) C(10) 160.6(6) 0_555 12_1 5_555 55_5 yes
C(8) Fe C(14) C(13) -79.5(8) 0_555 12_1 5_555 55_5 yes
C(8) C(7) Fe C(9) 37.3(4) 0_555 12_1 5_555 55_5 yes
C(8) C(7) Fe C(10) 169(1) 0_555 12_1 5_555 55_5 yes
C(8) C(7) Fe C(11) -164.4(5) 0_555 12_1 5_555 55_5 yes
C(8) C(7) Fe C(12) -123.3(6) 0_555 12_1 5_555 55_5 yes
C(8) C(7) Fe C(13) -81.5(6) 0_555 12_1 5_555 55_5 yes
C(8) C(7) Fe C(14) -51(1) 0_555 12_1 5_555 55_5 yes
C(8) C(9) Fe C(10) 157.1(6) 0_555 12_1 5_555 55_5 yes
C(8) C(9) Fe C(11) -169.7(8) 0_555 12_1 5_555 55_5 yes
C(8) C(9) Fe C(12) 42(1) 0_555 12_1 5_555 55_5 yes
C(8) C(9) Fe C(13) 75.8(6) 0_555 12_1 5_555 55_5 yes
C(8) C(9) Fe C(14) 116.0(6) 0_555 12_1 5_555 55_5 yes
C(9) Fe C(10) C(11) 159.6(6) 0_555 12_1 5_555 55_5 yes
C(9) Fe C(10) C(14) -81.0(7) 0_555 12_1 5_555 55_5 yes
C(9) Fe C(11) C(10) -46(1) 0_555 12_1 5_555 55_5 yes
C(9) Fe C(11) C(12) -164.8(8) 0_555 12_1 5_555 55_5 yes
C(9) Fe C(12) C(11) 160.7(10) 0_555 12_1 5_555 55_5 yes
C(9) Fe C(12) C(13) 44(1) 0_555 12_1 5_555 55_5 yes
C(9) Fe C(13) C(12) -164.2(6) 0_555 12_1 5_555 55_5 yes
C(9) Fe C(13) C(14) 76.3(8) 0_555 12_1 5_555 55_5 yes
C(9) Fe C(14) C(10) 117.4(6) 0_555 12_1 5_555 55_5 yes
C(9) Fe C(14) C(13) -122.7(7) 0_555 12_1 5_555 55_5 yes
C(9) C(5) Fe C(10) 115.8(6) 0_555 12_1 5_555 55_5 yes
C(9) C(5) Fe C(11) 158.3(6) 0_555 12_1 5_555 55_5 yes
C(9) C(5) Fe C(12) -165.1(9) 0_555 12_1 5_555 55_5 yes
C(9) C(5) Fe C(13) 42(1) 0_555 12_1 5_555 55_5 yes
C(9) C(5) Fe C(14) 75.4(6) 0_555 12_1 5_555 55_5 yes
C(9) C(8) Fe C(10) -52.9(10) 0_555 12_1 5_555 55_5 yes
C(9) C(8) Fe C(11) 166(1) 0_555 12_1 5_555 55_5 yes
C(9) C(8) Fe C(12) -164.7(6) 0_555 12_1 5_555 55_5 yes
C(9) C(8) Fe C(13) -123.5(6) 0_555 12_1 5_555 55_5 yes
C(9) C(8) Fe C(14) -83.1(6) 0_555 12_1 5_555 55_5 yes
C(10) Fe C(11) C(12) -117.9(9) 0_555 12_1 5_555 55_5 yes
C(10) Fe C(12) C(11) 37.7(7) 0_555 12_1 5_555 55_5 yes
C(10) Fe C(12) C(13) -79.0(7) 0_555 12_1 5_555 55_5 yes
C(10) Fe C(13) C(12) 82.8(7) 0_555 12_1 5_555 55_5 yes
C(10) Fe C(13) C(14) -36.7(7) 0_555 12_1 5_555 55_5 yes
C(10) Fe C(14) C(13) 119.9(10) 0_555 12_1 5_555 55_5 yes
C(10) C(11) Fe C(12) 117.9(9) 0_555 12_1 5_555 55_5 yes
C(10) C(11) Fe C(13) 79.2(7) 0_555 12_1 5_555 55_5 yes
C(10) C(11) Fe C(14) 36.7(6) 0_555 12_1 5_555 55_5 yes
C(10) C(11) C(12) C(13) 1(1) 0_555 12_1 5_555 55_5 yes
C(10) C(14) Fe C(11) -37.4(6) 0_555 12_1 5_555 55_5 yes
C(10) C(14) Fe C(12) -82.2(7) 0_555 12_1 5_555 55_5 yes
C(10) C(14) Fe C(13) -119.9(10) 0_555 12_1 5_555 55_5 yes
C(10) C(14) C(13) C(12) 0(1) 0_555 12_1 5_555 55_5 yes
C(11) Fe C(10) C(14) 119.4(9) 0_555 12_1 5_555 55_5 yes
C(11) Fe C(12) C(13) -116.7(9) 0_555 12_1 5_555 55_5 yes
C(11) Fe C(13) C(12) 39.5(7) 0_555 12_1 5_555 55_5 yes
C(11) Fe C(13) C(14) -80.0(7) 0_555 12_1 5_555 55_5 yes
C(11) Fe C(14) C(13) 82.5(8) 0_555 12_1 5_555 55_5 yes
C(11) C(10) Fe C(12) -38.9(7) 0_555 12_1 5_555 55_5 yes
C(11) C(10) Fe C(13) -82.9(7) 0_555 12_1 5_555 55_5 yes
C(11) C(10) Fe C(14) -119.4(9) 0_555 12_1 5_555 55_5 yes
C(11) C(10) C(14) C(13) 0(1) 0_555 12_1 5_555 55_5 yes
C(11) C(12) Fe C(13) 116.7(9) 0_555 12_1 5_555 55_5 yes
C(11) C(12) Fe C(14) 80.2(7) 0_555 12_1 5_555 55_5 yes
C(11) C(12) C(13) C(14) -1(1) 0_555 12_1 5_555 55_5 yes
C(12) Fe C(10) C(14) 80.5(7) 0_555 12_1 5_555 55_5 yes
C(12) Fe C(13) C(14) -119.5(10) 0_555 12_1 5_555 55_5 yes
C(12) Fe C(14) C(13) 37.7(7) 0_555 12_1 5_555 55_5 yes
C(12) C(11) Fe C(13) -38.7(6) 0_555 12_1 5_555 55_5 yes
C(12) C(11) Fe C(14) -81.1(7) 0_555 12_1 5_555 55_5 yes
C(12) C(11) C(10) C(14) -1(1) 0_555 12_1 5_555 55_5 yes
C(12) C(13) Fe C(14) 119.5(10) 0_555 12_1 5_555 55_5 yes
C(13) Fe C(10) C(14) 36.6(7) 0_555 12_1 5_555 55_5 yes
C(13) C(12) Fe C(14) -36.5(6) 0_555 12_1 5_555 55_5 yes
C(15) C(16) C(17) C(18) 179.7(6) 0_555 12_1 5_555 55_5 yes
C(16) C(17) C(18) C(19) 176.4(6) 0_555 12_1 5_555 55_5 yes
C(16) C(17) C(18) C(19) 176.4(6) 0_555 12_1 5_555 55_5 yes
